data_4070646
loop_
_publ_author_name
'Takahashi, Yoshiteru'
'Tsutsumi, Ken'
'Nakagai, Yuzo'
'Morimoto, Tsumoru'
'Kakiuchi, Kiyomi'
'Ogoshi, Sensuke'
'Kurosawa, Hideo'

_publ_section_title
;
 Mono- and Dipalladium Movement on the \p-Conjugated Five-Carbon Chain
;
_journal_issue 2
_journal_name_full Organometallics
_journal_page_first 276
_journal_paper_doi 10.1021/om700909k
_journal_volume 27
_journal_year 2008
_chemical_formula_moiety 'C13 H8 Cu2 N2 O5'
_chemical_formula_sum 'C13 H8 Cu2 N2 O5'
_chemical_formula_weight 399.29
_chemical_name_systematic
; 
 ? 
;
_space_group_IT_number 15
_symmetry_cell_setting monoclinic
_symmetry_space_group_name_Hall '-C 2yc'
_symmetry_space_group_name_H-M 'C 1 2/c 1'
_atom_sites_solution_hydrogens geom
_atom_sites_solution_primary direct
_atom_sites_solution_secondary difmap
_audit_creation_method SHELXL-97
_cell_angle_alpha 90.00
_cell_angle_beta 96.961(13)
_cell_angle_gamma 90.00
_cell_formula_units_Z 4
_cell_length_a 13.668(14)
_cell_length_b 8.401(9)
_cell_length_c 12.406(13)
_cell_measurement_reflns_used 1022
_cell_measurement_temperature 298(2)
_cell_measurement_theta_max 25.155
_cell_measurement_theta_min 2.852
_cell_volume 1414(3)
_computing_cell_refinement 'Bruker SMART'
_computing_data_collection 'Bruker SMART'
_computing_data_reduction 'Bruker SAINT'
_computing_molecular_graphics 'Bruker SHELXTL'
_computing_publication_material 'Bruker SHELXTL'
_computing_structure_refinement 'SHELXL-97 (Sheldrick, 1997)'
_computing_structure_solution 'SHELXS-97 (Sheldrick, 1990)'
_diffrn_ambient_temperature 298(2)
_diffrn_measured_fraction_theta_full 0.992
_diffrn_measured_fraction_theta_max 0.992
_diffrn_measurement_device_type 'CCD area detector'
_diffrn_measurement_method 'phi and omega scans'
_diffrn_radiation_monochromator graphite
_diffrn_radiation_source 'fine-focus sealed tube'
_diffrn_radiation_type MoK\a
_diffrn_radiation_wavelength 0.71073
_diffrn_reflns_av_R_equivalents 0.0481
_diffrn_reflns_av_sigmaI/netI 0.0557
_diffrn_reflns_limit_h_max 16
_diffrn_reflns_limit_h_min -16
_diffrn_reflns_limit_k_max 9
_diffrn_reflns_limit_k_min -9
_diffrn_reflns_limit_l_max 14
_diffrn_reflns_limit_l_min -12
_diffrn_reflns_number 3517
_diffrn_reflns_theta_full 25.00
_diffrn_reflns_theta_max 25.00
_diffrn_reflns_theta_min 2.85
_exptl_absorpt_coefficient_mu 3.031
_exptl_absorpt_correction_T_max 0.7364
_exptl_absorpt_correction_T_min 0.4850
_exptl_absorpt_correction_type multi-scan
_exptl_absorpt_process_details sadabs
_exptl_crystal_colour green
_exptl_crystal_density_diffrn 1.876
_exptl_crystal_density_method 'not measured'
_exptl_crystal_description block
_exptl_crystal_F_000 792
_exptl_crystal_size_max 0.27
_exptl_crystal_size_mid 0.13
_exptl_crystal_size_min 0.10
_refine_diff_density_max 0.692
_refine_diff_density_min -0.612
_refine_diff_density_rms 0.102
_refine_ls_extinction_method none
_refine_ls_goodness_of_fit_ref 1.040
_refine_ls_hydrogen_treatment constr
_refine_ls_matrix_type full
_refine_ls_number_parameters 101
_refine_ls_number_reflns 1242
_refine_ls_number_restraints 6
_refine_ls_restrained_S_all 1.103
_refine_ls_R_factor_all 0.0665
_refine_ls_R_factor_gt 0.0381
_refine_ls_shift/su_max 0.000
_refine_ls_shift/su_mean 0.000
_refine_ls_structure_factor_coef Fsqd
_refine_ls_weighting_details 'calc w=1/[\s^2^(Fo^2^)+(0.0504P)^2^+0.0592P] where P=(Fo^2^+2Fc^2^)/3'
_refine_ls_weighting_scheme calc
_refine_ls_wR_factor_gt 0.0859
_refine_ls_wR_factor_ref 0.1011
_reflns_number_gt 869
_reflns_number_total 1242
_reflns_threshold_expression >2sigma(I)
_cod_data_source_file om700909k-file002.cif
_cod_data_source_block 060905a
_cod_depositor_comments
;
The following automatic conversions were performed:

'_symmetry_cell_setting' value 'Monoclinic' changed to 'monoclinic'
according to /home/saulius/struct/CIF-dictionaries/cif_core.dic
dictionary named 'cif_core.dic' version 2.4.1 from 2010-06-29.

Automatic conversion script
Id: cif_fix_values 1715 2011-07-08 13:25:40Z adriana 
;
_cod_original_sg_symbol_H-M C2/c
_cod_database_code 4070646

loop_
_symmetry_equiv_pos_as_xyz
'x, y, z'
'-x, y, -z+1/2'
'x+1/2, y+1/2, z'
'-x+1/2, y+1/2, -z+1/2'
'-x, -y, -z'
'x, -y, z-1/2'
'-x+1/2, -y+1/2, -z'
'x+1/2, -y+1/2, z-1/2'

loop_
_atom_site_label
_atom_site_type_symbol
_atom_site_fract_x
_atom_site_fract_y
_atom_site_fract_z
_atom_site_U_iso_or_equiv
_atom_site_adp_type
_atom_site_occupancy
_atom_site_symmetry_multiplicity
_atom_site_calc_flag
_atom_site_refinement_flags
Cu1 Cu 0.06248(4) 1.06087(7) 0.32592(5) 0.0311(3) Uani 1 1 d .
N1 N 0.1829(3) 0.9909(5) 0.4203(3) 0.0276(10) Uani 1 1 d .
O1 O 0.3684(2) 0.7149(5) 0.2702(3) 0.0377(9) Uani 1 1 d .
O2 O 0.4849(2) 0.7120(4) 0.4131(3) 0.0354(9) Uani 1 1 d .
O3 O 0.0000 0.7526(10) 0.2500 0.127(3) Uani 1 2 d SU
C1 C 0.4038(3) 0.7547(6) 0.3640(4) 0.0283(12) Uani 1 1 d .
C2 C 0.2463(3) 0.8986(6) 0.3751(4) 0.0278(12) Uani 1 1 d .
H2 H 0.2258 0.8558 0.3069 0.033 Uiso 1 1 calc R
C3 C 0.3403(3) 0.8623(6) 0.4228(4) 0.0249(12) Uani 1 1 d .
C4 C 0.3700(4) 0.9291(6) 0.5236(4) 0.0333(13) Uani 1 1 d .
H4 H 0.4325 0.9080 0.5591 0.040 Uiso 1 1 calc R
C5 C 0.3068(4) 1.0261(6) 0.5705(4) 0.0367(14) Uani 1 1 d .
H5 H 0.3261 1.0736 0.6374 0.044 Uiso 1 1 calc R
C6 C 0.2136(4) 1.0522(6) 0.5166(4) 0.0334(13) Uani 1 1 d .
H6 H 0.1704 1.1161 0.5498 0.040 Uiso 1 1 calc R
C7 C 0.0000 0.8857(12) 0.2500 0.061(3) Uani 1 2 d S

loop_
_atom_site_aniso_label
_atom_site_aniso_U_11
_atom_site_aniso_U_22
_atom_site_aniso_U_33
_atom_site_aniso_U_23
_atom_site_aniso_U_13
_atom_site_aniso_U_12
Cu1 0.0188(3) 0.0338(4) 0.0402(5) 0.0009(3) 0.0017(3) 0.0045(3)
N1 0.020(2) 0.033(2) 0.030(2) 0.004(2) 0.0023(19) 0.0040(19)
O1 0.0301(19) 0.052(3) 0.030(2) -0.0052(18) -0.0033(17) 0.0158(18)
O2 0.0201(17) 0.049(2) 0.036(2) -0.0022(18) -0.0007(16) 0.0103(17)
O3 0.168(7) 0.054(5) 0.134(7) 0.000 -0.080(5) 0.000
C1 0.024(3) 0.029(3) 0.032(3) 0.003(2) 0.006(2) 0.001(2)
C2 0.024(2) 0.035(3) 0.025(3) 0.000(2) 0.003(2) 0.000(2)
C3 0.019(2) 0.027(3) 0.030(3) 0.002(2) 0.007(2) 0.001(2)
C4 0.028(3) 0.039(3) 0.032(3) 0.001(3) 0.000(2) 0.005(3)
C5 0.036(3) 0.043(4) 0.030(3) -0.011(3) 0.000(3) 0.001(3)
C6 0.033(3) 0.030(3) 0.039(3) -0.004(3) 0.011(3) 0.006(3)
C7 0.072(6) 0.036(6) 0.066(7) 0.000 -0.034(5) 0.000

loop_
_atom_type_symbol
_atom_type_description
_atom_type_scat_dispersion_real
_atom_type_scat_dispersion_imag
_atom_type_scat_source
C C 0.0033 0.0016 'International Tables Vol C Tables 4.2.6.8 and 6.1.1.4'
H H 0.0000 0.0000 'International Tables Vol C Tables 4.2.6.8 and 6.1.1.4'
N N 0.0061 0.0033 'International Tables Vol C Tables 4.2.6.8 and 6.1.1.4'
O O 0.0106 0.0060 'International Tables Vol C Tables 4.2.6.8 and 6.1.1.4'
Cu Cu 0.3201 1.2651 'International Tables Vol C Tables 4.2.6.8 and 6.1.1.4'

loop_
_geom_angle_atom_site_label_1
_geom_angle_atom_site_label_2
_geom_angle_atom_site_label_3
_geom_angle
_geom_angle_site_symmetry_1
_geom_angle_site_symmetry_3
C7 Cu1 N1 110.7(2) . .
C7 Cu1 O2 120.92(14) . 3_455
N1 Cu1 O2 108.49(17) . 3_455
C7 Cu1 O1 114.19(16) . 4
N1 Cu1 O1 96.97(16) . 4
O2 Cu1 O1 102.67(17) 3_455 4
C7 Cu1 Cu1 50.99(19) . 2
N1 Cu1 Cu1 157.99(13) . 2
O2 Cu1 Cu1 92.88(11) 3_455 2
O1 Cu1 Cu1 82.96(11) 4 2
C6 N1 C2 117.0(4) . .
C6 N1 Cu1 124.5(4) . .
C2 N1 Cu1 117.2(3) . .
C1 O1 Cu1 123.6(3) . 4_545
C1 O2 Cu1 114.0(3) . 3_545
O1 C1 O2 126.6(5) . .
O1 C1 C3 115.6(4) . .
O2 C1 C3 117.8(5) . .
N1 C2 C3 124.4(5) . .
N1 C2 H2 117.8 . .
C3 C2 H2 117.8 . .
C2 C3 C4 117.0(5) . .
C2 C3 C1 119.1(5) . .
C4 C3 C1 123.9(4) . .
C5 C4 C3 119.6(5) . .
C5 C4 H4 120.2 . .
C3 C4 H4 120.2 . .
C4 C5 C6 118.8(5) . .
C4 C5 H5 120.6 . .
C6 C5 H5 120.6 . .
N1 C6 C5 123.3(5) . .
N1 C6 H6 118.4 . .
C5 C6 H6 118.4 . .
O3 C7 Cu1 140.99(19) . .
O3 C7 Cu1 140.99(19) . 2
Cu1 C7 Cu1 78.0(4) . 2

loop_
_geom_bond_atom_site_label_1
_geom_bond_atom_site_label_2
_geom_bond_distance
_geom_bond_site_symmetry_2
Cu1 C7 1.894(8) .
Cu1 N1 1.989(4) .
Cu1 O2 2.045(4) 3_455
Cu1 O1 2.064(4) 4
Cu1 Cu1 2.384(2) 2
N1 C6 1.323(6) .
N1 C2 1.336(6) .
O1 C1 1.250(6) .
O1 Cu1 2.064(4) 4_545
O2 C1 1.251(5) .
O2 Cu1 2.045(4) 3_545
O3 C7 1.118(10) .
C1 C3 1.503(7) .
C2 C3 1.382(6) .
C2 H2 0.9300 .
C3 C4 1.385(7) .
C4 C5 1.368(7) .
C4 H4 0.9300 .
C5 C6 1.382(7) .
C5 H5 0.9300 .
C6 H6 0.9300 .
C7 Cu1 1.894(8) 2

loop_
_geom_torsion_atom_site_label_1
_geom_torsion_atom_site_label_2
_geom_torsion_atom_site_label_3
_geom_torsion_atom_site_label_4
_geom_torsion
_geom_torsion_site_symmetry_1
_geom_torsion_site_symmetry_4
C7 Cu1 N1 C6 -144.3(4) . .
O2 Cu1 N1 C6 -9.4(5) 3_455 .
O1 Cu1 N1 C6 96.5(4) 4 .
Cu1 Cu1 N1 C6 -175.1(3) 2 .
C7 Cu1 N1 C2 49.0(4) . .
O2 Cu1 N1 C2 -176.1(3) 3_455 .
O1 Cu1 N1 C2 -70.2(4) 4 .
Cu1 Cu1 N1 C2 18.3(6) 2 .
Cu1 O1 C1 O2 1.3(8) 4_545 .
Cu1 O1 C1 C3 -177.4(3) 4_545 .
Cu1 O2 C1 O1 -0.4(7) 3_545 .
Cu1 O2 C1 C3 178.3(3) 3_545 .
C6 N1 C2 C3 0.8(8) . .
Cu1 N1 C2 C3 168.4(4) . .
N1 C2 C3 C4 -0.9(8) . .
N1 C2 C3 C1 179.1(4) . .
O1 C1 C3 C2 5.3(7) . .
O2 C1 C3 C2 -173.5(5) . .
O1 C1 C3 C4 -174.7(5) . .
O2 C1 C3 C4 6.5(8) . .
C2 C3 C4 C5 -0.2(8) . .
C1 C3 C4 C5 179.8(5) . .
C3 C4 C5 C6 1.4(8) . .
C2 N1 C6 C5 0.6(8) . .
Cu1 N1 C6 C5 -166.1(4) . .
C4 C5 C6 N1 -1.6(8) . .
N1 Cu1 C7 O3 14.26(14) . .
O2 Cu1 C7 O3 -114.21(17) 3_455 .
O1 Cu1 C7 O3 122.47(14) 4 .
Cu1 Cu1 C7 O3 180.000(2) 2 .
N1 Cu1 C7 Cu1 -165.74(14) . 2
O2 Cu1 C7 Cu1 65.79(16) 3_455 2
O1 Cu1 C7 Cu1 -57.53(14) 4 2
